data_7004291
loop_
_publ_author_name
'Khanra, Sumit'
'Weyherm\"uller, Thomas'
'Chaudhuri, Phalguni'

_publ_section_title
;
 An oximate-based hexanuclear mixed-valence MnIII4MnII2 edge-sharing
 bitetrahedral core with an St = 5 spin ground state
;
_journal_issue 36
_journal_name_full 'Dalton Transactions'
_journal_page_first 4885
_journal_page_last 4892
_journal_paper_doi 10.1039/b805122d
_journal_year 2008
_chemical_formula_moiety '[C56 H64 Mn6 N18 O16]2+, 2 (Cl O4)-, 2 Et2O'
_chemical_formula_sum 'C64 H84 Cl2 Mn6 N18 O26'
_chemical_formula_weight 1922.03
_chemical_name_systematic
;
?
;
_space_group_IT_number 2
_symmetry_cell_setting triclinic
_symmetry_space_group_name_Hall '-P 1'
_symmetry_space_group_name_H-M 'P -1'
_atom_sites_solution_hydrogens geom
_atom_sites_solution_primary direct
_atom_sites_solution_secondary difmap
_audit_creation_method SHELXL-97
_cell_angle_alpha 65.48(2)
_cell_angle_beta 82.81(2)
_cell_angle_gamma 84.62(2)
_cell_formula_units_Z 1
_cell_length_a 10.636(2)
_cell_length_b 13.270(3)
_cell_length_c 15.515(3)
_cell_measurement_temperature 100(2)
_cell_volume 1974.5(8)
_computing_cell_refinement 'Nonius Collect Software'
_computing_data_collection 'Nonius Collect Software'
_computing_data_reduction 'Nonius Collect Software'
_computing_structure_refinement 'SHELXL-97 (Sheldrick, 1997)'
_computing_structure_solution 'SHELXS-97 (Sheldrick, 1990)'
_diffrn_ambient_temperature 100(2)
_diffrn_measured_fraction_theta_full 0.999
_diffrn_measured_fraction_theta_max 0.999
_diffrn_measurement_device_type 'Bruker-Nonius KappaCCD'
_diffrn_measurement_method '458 images at 1.5 deg. stepwise rotation in omega, 165 sec./frame'
_diffrn_radiation_monochromator graphite
_diffrn_radiation_source 'rotating anode, 50 kV, 80 mA'
_diffrn_radiation_type MoK\a
_diffrn_radiation_wavelength 0.71073
_diffrn_reflns_av_R_equivalents 0.0824
_diffrn_reflns_av_sigmaI/netI 0.0829
_diffrn_reflns_limit_h_max 12
_diffrn_reflns_limit_h_min -12
_diffrn_reflns_limit_k_max 15
_diffrn_reflns_limit_k_min -15
_diffrn_reflns_limit_l_max 18
_diffrn_reflns_limit_l_min -18
_diffrn_reflns_number 25689
_diffrn_reflns_theta_full 25.00
_diffrn_reflns_theta_max 25.00
_diffrn_reflns_theta_min 2.30
_exptl_absorpt_coefficient_mu 1.087
_exptl_absorpt_correction_type none
_exptl_crystal_colour orange
_exptl_crystal_density_diffrn 1.616
_exptl_crystal_density_method 'not measured'
_exptl_crystal_description 'transparent block'
_exptl_crystal_F_000 986
_exptl_crystal_size_max 0.04
_exptl_crystal_size_mid 0.03
_exptl_crystal_size_min 0.03
_refine_diff_density_max 0.607
_refine_diff_density_min -0.537
_refine_diff_density_rms 0.094
_refine_ls_extinction_method none
_refine_ls_goodness_of_fit_ref 1.049
_refine_ls_hydrogen_treatment constr
_refine_ls_matrix_type full
_refine_ls_number_parameters 546
_refine_ls_number_reflns 6943
_refine_ls_number_restraints 11
_refine_ls_restrained_S_all 1.049
_refine_ls_R_factor_all 0.1120
_refine_ls_R_factor_gt 0.0611
_refine_ls_shift/su_max 0.001
_refine_ls_shift/su_mean 0.000
_refine_ls_structure_factor_coef Fsqd
_refine_ls_weighting_details 'calc w=1/[\s^2^(Fo^2^)+(0.0425P)^2^+6.6601P] where P=(Fo^2^+2Fc^2^)/3'
_refine_ls_weighting_scheme calc
_refine_ls_wR_factor_gt 0.1204
_refine_ls_wR_factor_ref 0.1413
_reflns_number_gt 4570
_reflns_number_total 6943
_reflns_threshold_expression >2sigma(I)
_cod_data_source_file b805122d.txt
_cod_data_source_block 2
_cod_depositor_comments
;
The following automatic conversions were performed:
'_symmetry_cell_setting' value 'Triclinic' changed to 'triclinic'
according to '/home/saulius/struct/CIF-dictionaries/cif_core.dic'
dictionary named 'cif_core.dic' version 2.4.1 from 2010-06-29.

Automatic conversion script
Id: cif_fix_enum 1527 2010-12-29 10:47:43Z saulius 
;
_cod_original_cell_volume 1974.5(7)
_cod_original_sg_symbol_H-M P-1
_cod_database_code 7004291

loop_
_symmetry_equiv_pos_as_xyz
'x, y, z'
'-x, -y, -z'

loop_
_atom_site_label
_atom_site_type_symbol
_atom_site_fract_x
_atom_site_fract_y
_atom_site_fract_z
_atom_site_U_iso_or_equiv
_atom_site_adp_type
_atom_site_occupancy
_atom_site_symmetry_multiplicity
_atom_site_calc_flag
_atom_site_refinement_flags
_atom_site_disorder_assembly
_atom_site_disorder_group
Mn1 Mn 0.28589(8) 0.99972(7) 0.65646(6) 0.0248(2) Uani 1 1 d . . .
Mn2 Mn 0.55970(8) 1.10800(7) 0.51088(6) 0.0241(2) Uani 1 1 d . . .
Mn3 Mn 0.55216(8) 0.88137(7) 0.69935(6) 0.0269(2) Uani 1 1 d . . .
O60 O 0.4411(3) 0.9651(3) 0.6004(2) 0.0246(8) Uani 1 1 d . . .
O1 O 0.1718(4) 1.2456(3) 0.5208(3) 0.0398(10) Uani 1 1 d D . .
H1 H 0.255(5) 1.239(5) 0.493(4) 0.060 Uiso 1 1 d D . .
N2 N 0.1526(4) 1.1536(4) 0.6038(3) 0.0319(11) Uani 1 1 d . . .
C3 C 0.0556(5) 1.1626(5) 0.6603(4) 0.0324(14) Uani 1 1 d . . .
C4 C 0.0422(5) 1.0655(5) 0.7528(4) 0.0349(14) Uani 1 1 d . . .
C5 C -0.0516(6) 1.0593(6) 0.8259(5) 0.0462(17) Uani 1 1 d . . .
H5 H -0.1130 1.1185 0.8181 0.055 Uiso 1 1 calc R . .
C6 C -0.0533(6) 0.9655(6) 0.9097(5) 0.0544(19) Uani 1 1 d . . .
H6 H -0.1150 0.9602 0.9610 0.065 Uiso 1 1 calc R . .
C7 C 0.0343(6) 0.8795(6) 0.9191(5) 0.0521(18) Uani 1 1 d . . .
H7 H 0.0316 0.8134 0.9758 0.062 Uiso 1 1 calc R . .
C8 C 0.1264(6) 0.8905(5) 0.8447(4) 0.0391(15) Uani 1 1 d . . .
C9 C 0.2300(6) 0.8068(5) 0.8485(4) 0.0391(15) Uani 1 1 d . . .
N10 N 0.3232(4) 0.8471(4) 0.7854(3) 0.0306(11) Uani 1 1 d . . .
O11 O 0.4245(4) 0.7800(3) 0.7792(3) 0.0333(9) Uani 1 1 d . . .
N12 N 0.1302(4) 0.9838(4) 0.7637(3) 0.0313(11) Uani 1 1 d . . .
C13 C -0.0353(6) 1.2601(6) 0.6382(5) 0.0488(18) Uani 1 1 d . . .
H13A H -0.0113 1.3158 0.5742 0.073 Uiso 1 1 calc R . .
H13B H -0.0335 1.2921 0.6847 0.073 Uiso 1 1 calc R . .
H13C H -0.1210 1.2368 0.6410 0.073 Uiso 1 1 calc R . .
C14 C 0.2209(7) 0.6867(6) 0.9150(5) 0.070(2) Uani 1 1 d . . .
H14A H 0.2993 0.6457 0.9060 0.105 Uiso 1 1 calc R . .
H14B H 0.1489 0.6561 0.9016 0.105 Uiso 1 1 calc R . .
H14C H 0.2084 0.6798 0.9809 0.105 Uiso 1 1 calc R . .
O21 O 0.8121(3) 1.0815(3) 0.3831(3) 0.0304(9) Uani 1 1 d . . .
N22 N 0.7496(4) 1.1518(4) 0.4198(3) 0.0270(11) Uani 1 1 d . . .
C23 C 0.8074(5) 1.2389(4) 0.4050(4) 0.0268(13) Uani 1 1 d . . .
C24 C 0.7422(5) 1.3059(5) 0.4553(4) 0.0290(13) Uani 1 1 d . . .
C25 C 0.7827(6) 1.4084(5) 0.4434(4) 0.0349(14) Uani 1 1 d . . .
H25 H 0.8526 1.4412 0.3988 0.042 Uiso 1 1 calc R . .
C26 C 0.7195(6) 1.4611(5) 0.4977(4) 0.0401(16) Uani 1 1 d . . .
H26 H 0.7452 1.5310 0.4907 0.048 Uiso 1 1 calc R . .
C27 C 0.6184(6) 1.4113(5) 0.5621(4) 0.0365(15) Uani 1 1 d . . .
H27 H 0.5751 1.4460 0.6007 0.044 Uiso 1 1 calc R . .
C28 C 0.5809(5) 1.3106(4) 0.5702(4) 0.0272(13) Uani 1 1 d . . .
C29 C 0.4750(5) 1.2485(4) 0.6386(4) 0.0264(13) Uani 1 1 d . . .
N30 N 0.4554(4) 1.1573(4) 0.6329(3) 0.0267(10) Uani 1 1 d . . .
O31 O 0.3649(3) 1.0932(3) 0.7005(2) 0.0264(9) Uani 1 1 d . . .
N32 N 0.6416(4) 1.2592(4) 0.5173(3) 0.0254(10) Uani 1 1 d . . .
C33 C 0.9316(5) 1.2715(5) 0.3464(4) 0.0382(15) Uani 1 1 d . . .
H33A H 0.9599 1.2179 0.3187 0.057 Uiso 1 1 calc R . .
H33B H 0.9950 1.2725 0.3868 0.057 Uiso 1 1 calc R . .
H33C H 0.9215 1.3455 0.2952 0.057 Uiso 1 1 calc R . .
C34 C 0.4035(6) 1.2906(5) 0.7069(4) 0.0423(16) Uani 1 1 d . . .
H34A H 0.3380 1.2390 0.7458 0.063 Uiso 1 1 calc R . .
H34B H 0.3635 1.3636 0.6716 0.063 Uiso 1 1 calc R . .
H34C H 0.4620 1.2969 0.7483 0.063 Uiso 1 1 calc R . .
O41 O 0.4828(4) 1.0106(3) 0.8519(3) 0.0390(10) Uani 1 1 d D . .
H41 H 0.431(6) 1.051(5) 0.801(4) 0.058 Uiso 1 1 d D . .
N42 N 0.5542(4) 0.9288(4) 0.8316(3) 0.0317(11) Uani 1 1 d . . .
C43 C 0.6241(5) 0.8684(5) 0.8971(4) 0.0313(13) Uani 1 1 d . . .
C44 C 0.6971(5) 0.7765(5) 0.8790(4) 0.0304(13) Uani 1 1 d . . .
C45 C 0.7757(6) 0.7005(5) 0.9421(4) 0.0374(15) Uani 1 1 d . . .
H45 H 0.7897 0.7071 0.9988 0.045 Uiso 1 1 calc R . .
C46 C 0.8339(6) 0.6143(5) 0.9213(4) 0.0370(15) Uani 1 1 d . . .
H46 H 0.8897 0.5620 0.9632 0.044 Uiso 1 1 calc R . .
C47 C 0.8109(5) 0.6046(5) 0.8403(4) 0.0338(14) Uani 1 1 d . . .
H47 H 0.8485 0.5446 0.8263 0.041 Uiso 1 1 calc R . .
C48 C 0.7318(5) 0.6837(4) 0.7789(4) 0.0287(13) Uani 1 1 d . . .
C49 C 0.7002(5) 0.6796(5) 0.6904(4) 0.0307(13) Uani 1 1 d . . .
N50 N 0.6289(4) 0.7635(4) 0.6406(3) 0.0271(11) Uani 1 1 d . . .
O51 O 0.6007(3) 0.7737(3) 0.5551(3) 0.0308(9) Uani 1 1 d . . .
N52 N 0.6775(4) 0.7690(4) 0.7974(3) 0.0279(11) Uani 1 1 d . . .
C53 C 0.6279(6) 0.8819(6) 0.9874(5) 0.0499(18) Uani 1 1 d . . .
H53A H 0.5739 0.9466 0.9858 0.075 Uiso 1 1 calc R . .
H53B H 0.7153 0.8927 0.9944 0.075 Uiso 1 1 calc R . .
H53C H 0.5969 0.8154 1.0413 0.075 Uiso 1 1 calc R . .
C54 C 0.7461(6) 0.5832(5) 0.6664(4) 0.0367(15) Uani 1 1 d . . .
H54A H 0.7167 0.5943 0.6056 0.055 Uiso 1 1 calc R . .
H54B H 0.7125 0.5149 0.7166 0.055 Uiso 1 1 calc R . .
H54C H 0.8390 0.5774 0.6615 0.055 Uiso 1 1 calc R . .
O70 O 0.6710(3) 0.9864(3) 0.6235(3) 0.0284(9) Uani 1 1 d . . .
C71 C 0.7993(6) 0.9816(6) 0.6372(5) 0.0529(19) Uani 1 1 d . . .
H71A H 0.8350 1.0540 0.5984 0.079 Uiso 1 1 calc R . .
H71B H 0.8452 0.9253 0.6183 0.079 Uiso 1 1 calc R . .
H71C H 0.8077 0.9622 0.7045 0.079 Uiso 1 1 calc R . .
O80 O 0.5287(6) 1.3991(5) 0.8279(5) 0.0934(19) Uani 1 1 d . . .
C81 C 0.6068(10) 1.3367(9) 0.9023(8) 0.112(4) Uani 1 1 d . . .
H81A H 0.5539 1.3044 0.9637 0.134 Uiso 1 1 calc R . .
H81B H 0.6676 1.3854 0.9077 0.134 Uiso 1 1 calc R . .
C82 C 0.6818(9) 1.2402(9) 0.8779(9) 0.117(4) Uani 1 1 d . . .
H82A H 0.7362 1.1964 0.9285 0.176 Uiso 1 1 calc R . .
H82B H 0.7342 1.2729 0.8172 0.176 Uiso 1 1 calc R . .
H82C H 0.6209 1.1921 0.8731 0.176 Uiso 1 1 calc R . .
C83 C 0.4609(8) 1.4873(6) 0.8428(7) 0.075(3) Uani 1 1 d . . .
H83A H 0.5193 1.5364 0.8504 0.090 Uiso 1 1 calc R . .
H83B H 0.4001 1.4594 0.9004 0.090 Uiso 1 1 calc R . .
C84 C 0.3903(9) 1.5500(7) 0.7528(7) 0.083(3) Uani 1 1 d . . .
H84A H 0.3405 1.6134 0.7583 0.125 Uiso 1 1 calc R . .
H84B H 0.3335 1.5000 0.7464 0.125 Uiso 1 1 calc R . .
H84C H 0.4521 1.5764 0.6966 0.125 Uiso 1 1 calc R . .
Cl90 Cl 0.0528(12) 1.3632(6) 0.8322(5) 0.0413(16) Uani 0.649(5) 1 d PD A 1
O91 O -0.0756(7) 1.3351(7) 0.8525(5) 0.069(2) Uani 0.649(5) 1 d PD A 1
O92 O 0.0791(8) 1.4186(7) 0.7320(5) 0.065(3) Uani 0.649(5) 1 d PD A 1
O93 O 0.0747(8) 1.4378(7) 0.8744(6) 0.067(3) Uani 0.649(5) 1 d PD A 1
O94 O 0.1375(8) 1.2673(6) 0.8690(7) 0.046(2) Uani 0.649(5) 1 d PD A 1
Cl95 Cl 0.070(2) 1.3769(12) 0.8294(9) 0.0413(16) Uani 0.351(5) 1 d PD A 2
O96 O 0.1868(11) 1.4294(11) 0.8102(10) 0.069(2) Uani 0.351(5) 1 d PD A 2
O97 O 0.0009(14) 1.4275(14) 0.7481(9) 0.065(3) Uani 0.351(5) 1 d PD A 2
O98 O -0.0038(14) 1.3906(13) 0.9084(10) 0.067(3) Uani 0.351(5) 1 d PD A 2
O99 O 0.0904(16) 1.2599(11) 0.8532(14) 0.046(2) Uani 0.351(5) 1 d PD A 2

loop_
_atom_site_aniso_label
_atom_site_aniso_U_11
_atom_site_aniso_U_22
_atom_site_aniso_U_33
_atom_site_aniso_U_23
_atom_site_aniso_U_13
_atom_site_aniso_U_12
Mn1 0.0246(5) 0.0287(5) 0.0239(5) -0.0141(4) 0.0047(4) -0.0071(4)
Mn2 0.0257(5) 0.0266(5) 0.0224(5) -0.0126(4) 0.0034(4) -0.0082(4)
Mn3 0.0268(5) 0.0275(5) 0.0262(5) -0.0109(4) 0.0011(4) -0.0059(4)
O60 0.026(2) 0.027(2) 0.023(2) -0.0134(17) 0.0047(16) -0.0080(16)
O1 0.036(2) 0.045(3) 0.030(2) -0.009(2) 0.0011(19) 0.001(2)
N2 0.032(3) 0.041(3) 0.025(3) -0.016(2) -0.002(2) -0.005(2)
C3 0.025(3) 0.045(4) 0.034(3) -0.023(3) -0.001(3) -0.004(3)
C4 0.028(3) 0.048(4) 0.036(4) -0.025(3) 0.000(3) -0.007(3)
C5 0.034(4) 0.064(5) 0.047(4) -0.031(4) 0.003(3) 0.003(3)
C6 0.046(4) 0.071(5) 0.040(4) -0.021(4) 0.019(3) -0.007(4)
C7 0.048(4) 0.053(4) 0.043(4) -0.012(4) 0.014(3) -0.007(4)
C8 0.041(4) 0.040(4) 0.034(4) -0.013(3) 0.012(3) -0.016(3)
C9 0.044(4) 0.039(4) 0.028(3) -0.008(3) 0.009(3) -0.010(3)
N10 0.034(3) 0.031(3) 0.029(3) -0.014(2) 0.000(2) -0.007(2)
O11 0.031(2) 0.031(2) 0.033(2) -0.0098(19) 0.0068(18) -0.0033(18)
N12 0.029(3) 0.039(3) 0.028(3) -0.017(2) 0.007(2) -0.007(2)
C13 0.042(4) 0.059(4) 0.045(4) -0.023(4) -0.006(3) 0.010(3)
C14 0.073(6) 0.055(5) 0.052(5) -0.002(4) 0.030(4) -0.002(4)
O21 0.026(2) 0.034(2) 0.036(2) -0.0195(19) 0.0024(17) -0.0085(17)
N22 0.025(3) 0.031(3) 0.029(3) -0.015(2) 0.000(2) -0.009(2)
C23 0.024(3) 0.032(3) 0.027(3) -0.013(3) -0.003(2) -0.004(3)
C24 0.025(3) 0.035(3) 0.031(3) -0.017(3) -0.005(3) -0.006(3)
C25 0.038(4) 0.033(3) 0.037(4) -0.017(3) 0.002(3) -0.012(3)
C26 0.048(4) 0.030(3) 0.047(4) -0.020(3) 0.003(3) -0.015(3)
C27 0.041(4) 0.032(3) 0.046(4) -0.026(3) 0.000(3) -0.001(3)
C28 0.031(3) 0.027(3) 0.028(3) -0.015(3) -0.005(3) -0.004(3)
C29 0.033(3) 0.025(3) 0.025(3) -0.015(3) -0.004(3) 0.001(2)
N30 0.025(3) 0.033(3) 0.025(3) -0.015(2) 0.001(2) -0.006(2)
O31 0.030(2) 0.030(2) 0.021(2) -0.0131(17) 0.0060(17) -0.0085(17)
N32 0.025(3) 0.030(3) 0.026(3) -0.015(2) -0.004(2) -0.004(2)
C33 0.037(4) 0.035(3) 0.043(4) -0.017(3) 0.011(3) -0.017(3)
C34 0.051(4) 0.033(3) 0.044(4) -0.021(3) 0.013(3) -0.008(3)
O41 0.046(3) 0.041(2) 0.035(2) -0.022(2) -0.003(2) 0.001(2)
N42 0.037(3) 0.029(3) 0.032(3) -0.017(2) 0.007(2) -0.004(2)
C43 0.035(3) 0.035(3) 0.026(3) -0.015(3) 0.000(3) -0.006(3)
C44 0.033(3) 0.036(3) 0.021(3) -0.011(3) 0.003(3) -0.011(3)
C45 0.045(4) 0.036(3) 0.031(3) -0.013(3) -0.003(3) -0.005(3)
C46 0.037(4) 0.036(4) 0.031(4) -0.007(3) -0.001(3) -0.004(3)
C47 0.036(4) 0.031(3) 0.034(4) -0.015(3) 0.001(3) -0.002(3)
C48 0.027(3) 0.026(3) 0.029(3) -0.007(3) 0.002(3) -0.008(3)
C49 0.032(3) 0.034(3) 0.031(3) -0.018(3) 0.000(3) -0.006(3)
N50 0.030(3) 0.030(3) 0.023(3) -0.012(2) 0.001(2) -0.007(2)
O51 0.030(2) 0.040(2) 0.029(2) -0.0192(19) -0.0045(17) -0.0030(18)
N52 0.026(3) 0.026(3) 0.032(3) -0.012(2) 0.000(2) -0.005(2)
C53 0.049(4) 0.068(5) 0.042(4) -0.033(4) -0.006(3) 0.001(4)
C54 0.043(4) 0.034(3) 0.037(4) -0.018(3) -0.001(3) -0.005(3)
O70 0.024(2) 0.029(2) 0.030(2) -0.0099(18) 0.0005(17) -0.0062(17)
C71 0.038(4) 0.053(4) 0.048(4) 0.003(4) -0.009(3) -0.018(3)
O80 0.097(5) 0.083(4) 0.097(5) -0.034(4) -0.012(4) 0.005(4)
C81 0.105(9) 0.101(8) 0.096(8) -0.005(7) -0.020(7) -0.006(7)
C82 0.083(7) 0.101(8) 0.163(11) -0.058(8) -0.006(7) 0.029(6)
C83 0.055(5) 0.056(5) 0.111(8) -0.040(5) 0.021(5) -0.001(4)
C84 0.095(7) 0.065(6) 0.102(7) -0.045(5) -0.025(6) 0.007(5)
Cl90 0.045(3) 0.045(2) 0.0259(9) -0.0082(12) 0.0011(13) 0.002(2)
O91 0.050(4) 0.080(5) 0.054(4) -0.010(4) 0.012(3) -0.008(4)
O92 0.082(7) 0.068(4) 0.027(4) 0.000(3) 0.005(5) -0.030(6)
O93 0.081(7) 0.062(6) 0.073(6) -0.042(5) -0.038(5) 0.027(4)
O94 0.037(6) 0.057(4) 0.050(5) -0.028(3) -0.012(4) 0.008(4)
Cl95 0.045(3) 0.045(2) 0.0259(9) -0.0082(12) 0.0011(13) 0.002(2)
O96 0.050(4) 0.080(5) 0.054(4) -0.010(4) 0.012(3) -0.008(4)
O97 0.082(7) 0.068(4) 0.027(4) 0.000(3) 0.005(5) -0.030(6)
O98 0.081(7) 0.062(6) 0.073(6) -0.042(5) -0.038(5) 0.027(4)
O99 0.037(6) 0.057(4) 0.050(5) -0.028(3) -0.012(4) 0.008(4)

loop_
_atom_type_symbol
_atom_type_description
_atom_type_scat_dispersion_real
_atom_type_scat_dispersion_imag
_atom_type_scat_source
C C 0.0033 0.0016 'International Tables Vol C Tables 4.2.6.8 and 6.1.1.4'
H H 0.0000 0.0000 'International Tables Vol C Tables 4.2.6.8 and 6.1.1.4'
N N 0.0061 0.0033 'International Tables Vol C Tables 4.2.6.8 and 6.1.1.4'
O O 0.0106 0.0060 'International Tables Vol C Tables 4.2.6.8 and 6.1.1.4'
Cl Cl 0.1484 0.1585 'International Tables Vol C Tables 4.2.6.8 and 6.1.1.4'
Mn Mn 0.3368 0.7283 'International Tables Vol C Tables 4.2.6.8 and 6.1.1.4'

loop_
_geom_angle_atom_site_label_1
_geom_angle_atom_site_label_2
_geom_angle_atom_site_label_3
_geom_angle
_geom_angle_site_symmetry_1
_geom_angle_site_symmetry_3
_geom_angle_publ_flag
O60 Mn1 O21 95.23(15) . 2_676 ?
O60 Mn1 O31 92.36(15) . . ?
O21 Mn1 O31 172.10(16) 2_676 . ?
O60 Mn1 N12 158.56(17) . . ?
O21 Mn1 N12 85.18(17) 2_676 . ?
O31 Mn1 N12 88.57(16) . . ?
O60 Mn1 N10 86.80(16) . . ?
O21 Mn1 N10 89.59(17) 2_676 . ?
O31 Mn1 N10 93.03(16) . . ?
N12 Mn1 N10 71.76(18) . . ?
O60 Mn1 N2 130.57(16) . . ?
O21 Mn1 N2 92.88(16) 2_676 . ?
O31 Mn1 N2 80.48(16) . . ?
N12 Mn1 N2 70.69(17) . . ?
N10 Mn1 N2 142.00(17) . . ?
O60 Mn1 Mn3 36.13(11) . . ?
O21 Mn1 Mn3 109.98(12) 2_676 . ?
O31 Mn1 Mn3 77.56(11) . . ?
N12 Mn1 Mn3 124.04(13) . . ?
N10 Mn1 Mn3 55.56(13) . . ?
N2 Mn1 Mn3 152.87(12) . . ?
O70 Mn2 O60 71.00(13) . . ?
O70 Mn2 O51 158.60(14) . 2_676 ?
O60 Mn2 O51 96.38(14) . 2_676 ?
O70 Mn2 N22 86.10(15) . . ?
O60 Mn2 N22 142.19(15) . . ?
O51 Mn2 N22 113.05(15) 2_676 . ?
O70 Mn2 N32 93.91(14) . . ?
O60 Mn2 N32 140.35(14) . . ?
O51 Mn2 N32 85.01(14) 2_676 . ?
N22 Mn2 N32 68.53(16) . . ?
O70 Mn2 O60 105.64(13) . 2_676 ?
O60 Mn2 O60 82.82(13) . 2_676 ?
O51 Mn2 O60 89.25(13) 2_676 2_676 ?
N22 Mn2 O60 74.72(14) . 2_676 ?
N32 Mn2 O60 136.80(14) . 2_676 ?
O70 Mn2 N30 85.33(14) . . ?
O60 Mn2 N30 75.66(14) . . ?
O51 Mn2 N30 74.62(14) 2_676 . ?
N22 Mn2 N30 133.40(16) . . ?
N32 Mn2 N30 66.50(15) . . ?
O60 Mn2 N30 151.22(14) 2_676 . ?
O70 Mn2 Mn3 34.72(9) . . ?
O60 Mn2 Mn3 36.58(9) . . ?
O51 Mn2 Mn3 129.15(10) 2_676 . ?
N22 Mn2 Mn3 117.52(12) . . ?
N32 Mn2 Mn3 117.77(11) . . ?
O60 Mn2 Mn3 98.77(9) 2_676 . ?
N30 Mn2 Mn3 74.95(11) . . ?
O70 Mn3 O11 176.66(16) . . ?
O70 Mn3 O60 84.63(15) . . ?
O11 Mn3 O60 94.27(16) . . ?
O70 Mn3 N52 97.64(16) . . ?
O11 Mn3 N52 83.98(17) . . ?
O60 Mn3 N52 170.12(16) . . ?
O70 Mn3 N50 92.57(16) . . ?
O11 Mn3 N50 90.69(16) . . ?
O60 Mn3 N50 96.70(16) . . ?
N52 Mn3 N50 73.64(17) . . ?
O70 Mn3 N42 92.95(16) . . ?
O11 Mn3 N42 84.85(16) . . ?
O60 Mn3 N42 119.81(15) . . ?
N52 Mn3 N42 69.79(17) . . ?
N50 Mn3 N42 143.43(17) . . ?
O70 Mn3 Mn1 106.20(11) . . ?
O11 Mn3 Mn1 71.39(12) . . ?
O60 Mn3 Mn1 34.70(10) . . ?
N52 Mn3 Mn1 150.36(13) . . ?
N50 Mn3 Mn1 121.56(12) . . ?
N42 Mn3 Mn1 91.29(12) . . ?
O70 Mn3 Mn2 42.09(11) . . ?
O11 Mn3 Mn2 136.36(12) . . ?
O60 Mn3 Mn2 42.94(10) . . ?
N52 Mn3 Mn2 139.65(12) . . ?
N50 Mn3 Mn2 100.80(12) . . ?
N42 Mn3 Mn2 107.36(12) . . ?
Mn1 Mn3 Mn2 66.72(3) . . ?
Mn1 O60 Mn3 109.17(17) . . ?
Mn1 O60 Mn2 115.80(16) . . ?
Mn3 O60 Mn2 100.48(15) . . ?
Mn1 O60 Mn2 119.13(17) . 2_676 ?
Mn3 O60 Mn2 113.23(16) . 2_676 ?
Mn2 O60 Mn2 97.18(13) . 2_676 ?
C3 N2 O1 114.7(5) . . ?
C3 N2 Mn1 118.9(4) . . ?
O1 N2 Mn1 126.0(3) . . ?
N2 C3 C4 113.8(5) . . ?
N2 C3 C13 125.1(6) . . ?
C4 C3 C13 121.1(5) . . ?
N12 C4 C5 121.2(6) . . ?
N12 C4 C3 115.1(5) . . ?
C5 C4 C3 123.7(6) . . ?
C6 C5 C4 118.5(6) . . ?
C7 C6 C5 120.1(6) . . ?
C6 C7 C8 119.1(6) . . ?
N12 C8 C7 120.8(6) . . ?
N12 C8 C9 115.0(5) . . ?
C7 C8 C9 124.1(6) . . ?
N10 C9 C8 112.6(5) . . ?
N10 C9 C14 124.6(6) . . ?
C8 C9 C14 122.6(6) . . ?
C9 N10 O11 119.4(5) . . ?
C9 N10 Mn1 118.2(4) . . ?
O11 N10 Mn1 117.9(3) . . ?
N10 O11 Mn3 103.9(3) . . ?
C4 N12 C8 120.3(5) . . ?
C4 N12 Mn1 121.3(4) . . ?
C8 N12 Mn1 118.3(4) . . ?
N22 O21 Mn1 117.8(3) . 2_676 ?
C23 N22 O21 116.0(4) . . ?
C23 N22 Mn2 122.8(4) . . ?
O21 N22 Mn2 121.1(3) . . ?
N22 C23 C24 113.8(5) . . ?
N22 C23 C33 125.1(5) . . ?
C24 C23 C33 121.1(5) . . ?
N32 C24 C25 121.1(5) . . ?
N32 C24 C23 115.4(5) . . ?
C25 C24 C23 123.5(5) . . ?
C26 C25 C24 118.8(6) . . ?
C27 C26 C25 119.3(5) . . ?
C26 C27 C28 119.5(5) . . ?
N32 C28 C27 121.4(5) . . ?
N32 C28 C29 114.6(4) . . ?
C27 C28 C29 124.0(5) . . ?
N30 C29 C34 125.3(5) . . ?
N30 C29 C28 113.4(5) . . ?
C34 C29 C28 121.3(5) . . ?
C29 N30 O31 115.0(4) . . ?
C29 N30 Mn2 122.3(4) . . ?
O31 N30 Mn2 122.7(3) . . ?
N30 O31 Mn1 111.9(3) . . ?
C28 N32 C24 119.8(5) . . ?
C28 N32 Mn2 121.4(4) . . ?
C24 N32 Mn2 118.0(3) . . ?
C43 N42 O41 113.2(4) . . ?
C43 N42 Mn3 117.7(4) . . ?
O41 N42 Mn3 129.0(3) . . ?
N42 C43 C53 124.0(5) . . ?
N42 C43 C44 114.2(5) . . ?
C53 C43 C44 121.7(5) . . ?
N52 C44 C45 121.3(5) . . ?
N52 C44 C43 115.5(5) . . ?
C45 C44 C43 123.1(5) . . ?
C44 C45 C46 118.7(6) . . ?
C47 C46 C45 120.0(6) . . ?
C46 C47 C48 119.0(5) . . ?
N52 C48 C47 121.4(5) . . ?
N52 C48 C49 115.6(5) . . ?
C47 C48 C49 122.9(5) . . ?
N50 C49 C48 113.6(5) . . ?
N50 C49 C54 125.9(5) . . ?
C48 C49 C54 120.5(5) . . ?
C49 N50 O51 119.4(4) . . ?
C49 N50 Mn3 119.2(4) . . ?
O51 N50 Mn3 121.3(3) . . ?
N50 O51 Mn2 118.0(3) . 2_676 ?
C48 N52 C44 119.5(5) . . ?
C48 N52 Mn3 117.5(4) . . ?
C44 N52 Mn3 122.9(4) . . ?
C71 O70 Mn3 126.0(3) . . ?
C71 O70 Mn2 130.8(3) . . ?
Mn3 O70 Mn2 103.19(16) . . ?
C83 O80 C81 112.1(8) . . ?
O80 C81 C82 108.3(9) . . ?
O80 C83 C84 105.0(7) . . ?
O91 Cl90 O92 108.4(8) . . ?
O91 Cl90 O94 112.0(8) . . ?
O92 Cl90 O94 110.1(8) . . ?
O91 Cl90 O93 109.9(7) . . ?
O92 Cl90 O93 108.4(8) . . ?
O94 Cl90 O93 108.0(7) . . ?
O96 Cl95 O97 109.0(12) . . ?
O96 Cl95 O98 109.9(11) . . ?
O97 Cl95 O98 108.6(13) . . ?
O96 Cl95 O99 111.2(14) . . ?
O97 Cl95 O99 110.0(12) . . ?
O98 Cl95 O99 108.2(12) . . ?

loop_
_geom_bond_atom_site_label_1
_geom_bond_atom_site_label_2
_geom_bond_distance
_geom_bond_site_symmetry_2
_geom_bond_publ_flag
Mn1 O60 1.877(3) . ?
Mn1 O21 1.883(4) 2_676 ?
Mn1 O31 1.937(4) . ?
Mn1 N12 2.154(4) . ?
Mn1 N10 2.224(5) . ?
Mn1 N2 2.282(5) . ?
Mn1 Mn3 3.1145(14) . ?
Mn2 O70 2.208(4) . ?
Mn2 O60 2.222(4) . ?
Mn2 O51 2.242(4) 2_676 ?
Mn2 N22 2.288(5) . ?
Mn2 N32 2.305(4) . ?
Mn2 O60 2.306(3) 2_676 ?
Mn2 N30 2.369(4) . ?
Mn2 Mn3 3.2075(15) . ?
Mn3 O70 1.877(4) . ?
Mn3 O11 1.931(4) . ?
Mn3 O60 1.944(4) . ?
Mn3 N52 2.137(4) . ?
Mn3 N50 2.168(4) . ?
Mn3 N42 2.386(5) . ?
O60 Mn2 2.306(3) 2_676 ?
O1 N2 1.366(6) . ?
N2 C3 1.298(7) . ?
C3 C4 1.479(8) . ?
C3 C13 1.485(8) . ?
C4 N12 1.333(7) . ?
C4 C5 1.394(8) . ?
C5 C6 1.377(9) . ?
C6 C7 1.373(9) . ?
C7 C8 1.384(8) . ?
C8 N12 1.349(7) . ?
C8 C9 1.478(9) . ?
C9 N10 1.284(7) . ?
C9 C14 1.501(9) . ?
N10 O11 1.352(6) . ?
O21 N22 1.367(5) . ?
O21 Mn1 1.883(4) 2_676 ?
N22 C23 1.282(7) . ?
C23 C24 1.485(7) . ?
C23 C33 1.497(7) . ?
C24 N32 1.351(7) . ?
C24 C25 1.397(7) . ?
C25 C26 1.382(8) . ?
C26 C27 1.382(8) . ?
C27 C28 1.382(7) . ?
C28 N32 1.343(7) . ?
C28 C29 1.491(8) . ?
C29 N30 1.287(6) . ?
C29 C34 1.491(7) . ?
N30 O31 1.382(5) . ?
O41 N42 1.387(6) . ?
N42 C43 1.276(7) . ?
C43 C53 1.490(8) . ?
C43 C44 1.490(8) . ?
C44 N52 1.353(7) . ?
C44 C45 1.379(8) . ?
C45 C46 1.385(8) . ?
C46 C47 1.369(8) . ?
C47 C48 1.386(8) . ?
C48 N52 1.343(7) . ?
C48 C49 1.477(8) . ?
C49 N50 1.298(7) . ?
C49 C54 1.498(8) . ?
N50 O51 1.347(5) . ?
O51 Mn2 2.242(4) 2_676 ?
O70 C71 1.399(7) . ?
O80 C83 1.403(9) . ?
O80 C81 1.423(11) . ?
C81 C82 1.598(13) . ?
C83 C84 1.546(11) . ?
Cl90 O91 1.412(17) . ?
Cl90 O92 1.421(8) . ?
Cl90 O94 1.438(8) . ?
Cl90 O93 1.442(10) . ?
Cl95 O96 1.42(2) . ?
Cl95 O97 1.421(11) . ?
Cl95 O98 1.438(12) . ?
Cl95 O99 1.441(10) . ?
